data_4084154
loop_
_publ_author_name
'Sola\<rov\'a, Hana'
'C\'isa\<rov\'a, Ivana'
'\<St\<epni\<cka, Petr'

_publ_section_title
;
 Synthesis, Structural Characterization, and Catalytic Evaluation of
 Phosphinoferrocene Ligands Bearing Extended Urea-Amide Substituents
;
_journal_issue 15
_journal_name_full Organometallics
_journal_page_first 4131
_journal_paper_doi 10.1021/om5006758
_journal_volume 33
_journal_year 2014
_chemical_formula_moiety 'C26 H26 Fe N3 O2 P, C H4 O'
_chemical_formula_sum 'C27 H30 Fe N3 O3 P'
_chemical_formula_weight 531.36
_chemical_name_systematic
; 
 ? 
;
_space_group_IT_number 2
_symmetry_cell_setting triclinic
_symmetry_space_group_name_Hall '-P 1'
_symmetry_space_group_name_H-M 'P -1'
_atom_sites_solution_hydrogens mixed
_atom_sites_solution_primary direct
_atom_sites_solution_secondary difmap
_audit_creation_method SHELXL-97
_cell_angle_alpha 102.161(2)
_cell_angle_beta 90.263(2)
_cell_angle_gamma 97.168(2)
_cell_formula_units_Z 4
_cell_length_a 9.5194(3)
_cell_length_b 13.6748(5)
_cell_length_c 20.0540(8)
_cell_measurement_reflns_used 6430
_cell_measurement_temperature 150(2)
_cell_measurement_theta_max 24.86
_cell_measurement_theta_min 2.48
_cell_volume 2530.74(16)
_computing_cell_refinement 'SAINT V8.27B (Bruker AXS Inc., 2012)'
_computing_data_collection 'Bruker Instrument Service v2012.12.0.3'
_computing_data_reduction 'SAINT V8.27B (Bruker AXS Inc., 2012)'
_computing_molecular_graphics 'PLATON (Spek, 2003)'
_computing_publication_material 'PLATON (Spek, 2003)'
_computing_structure_refinement 'SHELXL-97 (Sheldrick, 2008)'
_computing_structure_solution 'SHELXS-97 (Sheldrick, 2008)'
_diffrn_ambient_temperature 150(2)
_diffrn_measured_fraction_theta_full 0.997
_diffrn_measured_fraction_theta_max 0.997
_diffrn_measurement_device_type 'Bruker APEX-II CCD'
_diffrn_measurement_method '\f and \w scans'
_diffrn_radiation_monochromator graphite
_diffrn_radiation_source 'fine-focus sealed tube'
_diffrn_radiation_type MoK\a
_diffrn_radiation_wavelength 0.71073
_diffrn_reflns_av_R_equivalents 0.0403
_diffrn_reflns_av_sigmaI/netI 0.0555
_diffrn_reflns_limit_h_max 11
_diffrn_reflns_limit_h_min -9
_diffrn_reflns_limit_k_max 16
_diffrn_reflns_limit_k_min -16
_diffrn_reflns_limit_l_max 24
_diffrn_reflns_limit_l_min -23
_diffrn_reflns_number 30936
_diffrn_reflns_theta_full 26.00
_diffrn_reflns_theta_max 26.00
_diffrn_reflns_theta_min 1.04
_exptl_absorpt_coefficient_mu 0.693
_exptl_absorpt_correction_T_max 0.9276
_exptl_absorpt_correction_T_min 0.8458
_exptl_absorpt_correction_type multi-scan
_exptl_absorpt_process_details 'SADABS V2012/1 (Bruker AXS Inc.)'
_exptl_crystal_colour orange
_exptl_crystal_density_diffrn 1.395
_exptl_crystal_density_method 'not measured'
_exptl_crystal_description prism
_exptl_crystal_F_000 1112
_exptl_crystal_size_max 0.25
_exptl_crystal_size_mid 0.14
_exptl_crystal_size_min 0.11
_refine_diff_density_max 0.521
_refine_diff_density_min -0.322
_refine_diff_density_rms 0.071
_refine_ls_extinction_method none
_refine_ls_goodness_of_fit_ref 1.031
_refine_ls_hydrogen_treatment constr
_refine_ls_matrix_type full
_refine_ls_number_parameters 641
_refine_ls_number_reflns 9929
_refine_ls_number_restraints 0
_refine_ls_restrained_S_all 1.031
_refine_ls_R_factor_all 0.0808
_refine_ls_R_factor_gt 0.0518
_refine_ls_shift/su_max 0.001
_refine_ls_shift/su_mean 0.000
_refine_ls_structure_factor_coef Fsqd
_refine_ls_weighting_details 'calc w=1/[\s^2^(Fo^2^)+(0.0410P)^2^+4.5678P] where P=(Fo^2^+2Fc^2^)/3'
_refine_ls_weighting_scheme calc
_refine_ls_wR_factor_gt 0.1177
_refine_ls_wR_factor_ref 0.1291
_reflns_number_gt 7182
_reflns_number_total 9929
_reflns_threshold_expression >2sigma(I)
_cod_data_source_file om5006758_si_002.cif
_cod_data_source_block hs121
_cod_depositor_comments
;
The following automatic conversions were performed:
'_atom_site_symetry_multiplicity' tag replaced with
'_atom_site_symmetry_multiplicity'.

Automatic conversion script
Id: cif_correct_tags 1440 2010-10-19 06:21:57Z saulius 

 Adding full bibliography for 4084154--4084163.cif.
;
_cod_database_code 4084154

loop_
_symmetry_equiv_pos_as_xyz
'x, y, z'
'-x, -y, -z'

loop_
_atom_site_label
_atom_site_type_symbol
_atom_site_fract_x
_atom_site_fract_y
_atom_site_fract_z
_atom_site_U_iso_or_equiv
_atom_site_adp_type
_atom_site_occupancy
_atom_site_symmetry_multiplicity
_atom_site_calc_flag
_atom_site_refinement_flags
Fe1 Fe 0.82692(5) 0.67461(4) 0.37496(3) 0.02435(14) Uani 1 1 d .
P1 P 1.15452(10) 0.79764(7) 0.42244(5) 0.0249(2) Uani 1 1 d .
O11 O 0.9175(2) 0.44297(18) 0.42618(12) 0.0278(6) Uani 1 1 d .
O12 O 0.6025(2) 0.57712(18) 0.63568(12) 0.0270(6) Uani 1 1 d .
N11 N 0.6785(3) 0.4201(2) 0.41548(14) 0.0190(6) Uani 1 1 d .
H1N H 0.6000 0.4384 0.3958 0.030(10) Uiso 1 1 d R
N12 N 0.7434(3) 0.4892(2) 0.56174(14) 0.0235(6) Uani 1 1 d .
H2N H 0.8274 0.4854 0.5481 0.034(11) Uiso 1 1 d R
N13 N 0.8367(3) 0.6362(2) 0.63453(15) 0.0269(7) Uani 1 1 d .
H3N H 0.9249 0.6197 0.6225 0.046(12) Uiso 1 1 d R
H4N H 0.8328 0.6858 0.6724 0.047(13) Uiso 1 1 d R
C1 C 0.8111(3) 0.5221(2) 0.34785(17) 0.0223(7) Uani 1 1 d .
C2 C 0.9389(4) 0.5665(3) 0.32357(18) 0.0300(8) Uani 1 1 d .
H2 H 1.0323 0.5568 0.3351 0.036 Uiso 1 1 calc R
C3 C 0.9017(5) 0.6278(3) 0.2792(2) 0.0391(10) Uani 1 1 d .
H3 H 0.9660 0.6667 0.2559 0.047 Uiso 1 1 calc R
C4 C 0.7514(5) 0.6209(3) 0.27556(19) 0.0378(10) Uani 1 1 d .
H4 H 0.6980 0.6541 0.2491 0.045 Uiso 1 1 calc R
C5 C 0.6953(4) 0.5563(3) 0.31782(18) 0.0270(8) Uani 1 1 d .
H5 H 0.5977 0.5387 0.3251 0.032 Uiso 1 1 calc R
C6 C 0.9655(3) 0.7843(2) 0.43612(17) 0.0227(7) Uani 1 1 d .
C7 C 0.8581(4) 0.8293(3) 0.40764(19) 0.0292(8) Uani 1 1 d .
H7 H 0.8735 0.8776 0.3798 0.035 Uiso 1 1 calc R
C8 C 0.7258(4) 0.7894(3) 0.4282(2) 0.0396(10) Uani 1 1 d .
H8 H 0.6365 0.8062 0.4164 0.048 Uiso 1 1 calc R
C9 C 0.7476(4) 0.7204(3) 0.4692(2) 0.0413(10) Uani 1 1 d .
H9 H 0.6758 0.6833 0.4899 0.050 Uiso 1 1 calc R
C10 C 0.8953(4) 0.7159(3) 0.47410(18) 0.0314(9) Uani 1 1 d .
H10 H 0.9398 0.6748 0.4983 0.038 Uiso 1 1 calc R
C11 C 0.8073(3) 0.4587(2) 0.39949(17) 0.0194(7) Uani 1 1 d .
C12 C 1.1730(3) 0.8971(3) 0.37262(19) 0.0257(8) Uani 1 1 d .
C13 C 1.1925(4) 0.8678(4) 0.3032(2) 0.0399(10) Uani 1 1 d .
H13 H 1.1944 0.7984 0.2834 0.048 Uiso 1 1 calc R
C14 C 1.2094(4) 0.9385(4) 0.2620(2) 0.0519(13) Uani 1 1 d .
H14 H 1.2225 0.9175 0.2144 0.062 Uiso 1 1 calc R
C15 C 1.2069(4) 1.0395(4) 0.2909(3) 0.0496(12) Uani 1 1 d .
H15 H 1.2179 1.0883 0.2633 0.059 Uiso 1 1 calc R
C16 C 1.1885(4) 1.0687(3) 0.3596(2) 0.0417(11) Uani 1 1 d .
H16 H 1.1881 1.1382 0.3795 0.050 Uiso 1 1 calc R
C17 C 1.1705(4) 0.9984(3) 0.4004(2) 0.0299(9) Uani 1 1 d .
H17 H 1.1564 1.0199 0.4478 0.036 Uiso 1 1 calc R
C18 C 1.2281(4) 0.8667(2) 0.50644(19) 0.0271(8) Uani 1 1 d .
C19 C 1.3738(4) 0.8924(3) 0.5125(2) 0.0395(10) Uani 1 1 d .
H19 H 1.4293 0.8799 0.4731 0.047 Uiso 1 1 calc R
C20 C 1.4393(5) 0.9360(3) 0.5753(3) 0.0532(13) Uani 1 1 d .
H20 H 1.5392 0.9532 0.5784 0.064 Uiso 1 1 calc R
C21 C 1.3625(6) 0.9544(3) 0.6324(3) 0.0540(14) Uani 1 1 d .
H21 H 1.4080 0.9842 0.6754 0.065 Uiso 1 1 calc R
C22 C 1.2183(5) 0.9293(3) 0.6270(2) 0.0485(12) Uani 1 1 d .
H22 H 1.1638 0.9423 0.6668 0.058 Uiso 1 1 calc R
C23 C 1.1503(4) 0.8852(3) 0.5644(2) 0.0353(9) Uani 1 1 d .
H23 H 1.0503 0.8678 0.5617 0.042 Uiso 1 1 calc R
C24 C 0.6608(4) 0.3546(2) 0.46403(17) 0.0226(7) Uani 1 1 d .
H24A H 0.7481 0.3228 0.4660 0.027 Uiso 1 1 calc R
H24B H 0.5820 0.3002 0.4476 0.027 Uiso 1 1 calc R
C25 C 0.6302(3) 0.4095(2) 0.53517(18) 0.0230(7) Uani 1 1 d .
H25A H 0.5403 0.4385 0.5340 0.028 Uiso 1 1 calc R
H25B H 0.6190 0.3610 0.5657 0.028 Uiso 1 1 calc R
C26 C 0.7227(3) 0.5683(3) 0.61216(17) 0.0198(7) Uani 1 1 d .
Fe2 Fe 0.71343(5) 0.80589(4) 0.12545(3) 0.02330(14) Uani 1 1 d .
P2 P 0.37805(9) 0.70777(7) 0.07371(5) 0.0229(2) Uani 1 1 d .
O21 O 0.5835(2) 1.03329(19) 0.08346(13) 0.0309(6) Uani 1 1 d .
O22 O 0.8844(2) 0.90931(18) -0.12604(13) 0.0290(6) Uani 1 1 d .
N21 N 0.8220(3) 1.0691(2) 0.08424(14) 0.0207(6) Uani 1 1 d .
H5N H 0.9036 1.0683 0.1061 0.020(9) Uiso 1 1 d R
N22 N 0.7390(3) 1.0084(2) -0.06278(15) 0.0248(7) Uani 1 1 d .
H6N H 0.6453 1.0177 -0.0535 0.038(11) Uiso 1 1 d R
N23 N 0.6480(3) 0.8572(2) -0.13026(15) 0.0263(7) Uani 1 1 d .
H7N H 0.5653 0.8728 -0.1228 0.033(11) Uiso 1 1 d R
H8N H 0.6586 0.8043 -0.1687 0.025(10) Uiso 1 1 d R
C51 C 0.7189(3) 0.9579(2) 0.15349(17) 0.0223(7) Uani 1 1 d .
C52 C 0.6042(4) 0.9090(3) 0.18431(18) 0.0299(8) Uani 1 1 d .
H52 H 0.5068 0.9148 0.1783 0.036 Uiso 1 1 calc R
C53 C 0.6610(4) 0.8499(3) 0.22566(19) 0.0363(9) Uani 1 1 d .
H53 H 0.6079 0.8093 0.2521 0.044 Uiso 1 1 calc R
C54 C 0.8098(4) 0.8617(3) 0.22072(19) 0.0342(9) Uani 1 1 d .
H54 H 0.8741 0.8306 0.2432 0.041 Uiso 1 1 calc R
C55 C 0.8464(4) 0.9281(3) 0.17631(18) 0.0267(8) Uani 1 1 d .
H55 H 0.9396 0.9493 0.1638 0.032 Uiso 1 1 calc R
C56 C 0.5670(4) 0.7062(3) 0.06140(18) 0.0242(8) Uani 1 1 d .
C57 C 0.6597(4) 0.6523(3) 0.09169(19) 0.0276(8) Uani 1 1 d .
H57 H 0.6318 0.6047 0.1190 0.033 Uiso 1 1 calc R
C58 C 0.8001(4) 0.6819(3) 0.0742(2) 0.0378(10) Uani 1 1 d .
H58 H 0.8827 0.6577 0.0879 0.045 Uiso 1 1 calc R
C59 C 0.7965(4) 0.7535(3) 0.0329(2) 0.0379(10) Uani 1 1 d .
H59 H 0.8758 0.7850 0.0134 0.045 Uiso 1 1 calc R
C60 C 0.6532(4) 0.7703(3) 0.02567(19) 0.0331(9) Uani 1 1 d .
H60 H 0.6205 0.8161 0.0014 0.040 Uiso 1 1 calc R
C61 C 0.7020(3) 1.0225(2) 0.10417(18) 0.0214(7) Uani 1 1 d .
C62 C 0.3424(3) 0.6112(3) 0.12468(18) 0.0225(7) Uani 1 1 d .
C63 C 0.3363(4) 0.6450(3) 0.1947(2) 0.0377(10) Uani 1 1 d .
H63 H 0.3512 0.7153 0.2138 0.045 Uiso 1 1 calc R
C64 C 0.3084(5) 0.5768(4) 0.2376(2) 0.0505(12) Uani 1 1 d .
H64 H 0.3055 0.6007 0.2856 0.061 Uiso 1 1 calc R
C65 C 0.2851(4) 0.4754(4) 0.2100(2) 0.0433(11) Uani 1 1 d .
H65 H 0.2639 0.4289 0.2388 0.052 Uiso 1 1 calc R
C66 C 0.2924(4) 0.4404(3) 0.1403(2) 0.0356(9) Uani 1 1 d .
H66 H 0.2770 0.3700 0.1215 0.043 Uiso 1 1 calc R
C67 C 0.3221(3) 0.5080(3) 0.09761(19) 0.0268(8) Uani 1 1 d .
H67 H 0.3286 0.4836 0.0499 0.032 Uiso 1 1 calc R
C68 C 0.2981(3) 0.6425(2) -0.00964(18) 0.0233(8) Uani 1 1 d .
C69 C 0.1525(4) 0.6118(3) -0.0124(2) 0.0336(9) Uani 1 1 d .
H69 H 0.1022 0.6161 0.0287 0.040 Uiso 1 1 calc R
C70 C 0.0806(4) 0.5752(3) -0.0745(3) 0.0432(11) Uani 1 1 d .
H70 H -0.0185 0.5540 -0.0759 0.052 Uiso 1 1 calc R
C71 C 0.1520(5) 0.5695(3) -0.1339(3) 0.0489(12) Uani 1 1 d .
H71 H 0.1021 0.5452 -0.1765 0.059 Uiso 1 1 calc R
C72 C 0.2961(5) 0.5987(3) -0.1324(2) 0.0443(11) Uani 1 1 d .
H72 H 0.3455 0.5937 -0.1738 0.053 Uiso 1 1 calc R
C73 C 0.3691(4) 0.6356(3) -0.07025(19) 0.0305(9) Uani 1 1 d .
H73 H 0.4683 0.6562 -0.0693 0.037 Uiso 1 1 calc R
C74 C 0.8215(4) 1.1377(2) 0.03801(17) 0.0223(7) Uani 1 1 d .
H74A H 0.8947 1.1962 0.0540 0.027 Uiso 1 1 calc R
H74B H 0.7284 1.1631 0.0394 0.027 Uiso 1 1 calc R
C75 C 0.8494(3) 1.0896(2) -0.03497(17) 0.0228(7) Uani 1 1 d .
H75A H 0.8547 1.1413 -0.0631 0.027 Uiso 1 1 calc R
H75B H 0.9418 1.0631 -0.0367 0.027 Uiso 1 1 calc R
C76 C 0.7631(3) 0.9250(2) -0.10765(17) 0.0201(7) Uani 1 1 d .
C80 C 0.5459(6) 0.2264(4) 0.2741(3) 0.0760(19) Uani 1 1 d .
H80A H 0.5591 0.1686 0.2375 0.114 Uiso 1 1 calc R
H80B H 0.5112 0.2023 0.3144 0.114 Uiso 1 1 calc R
H80C H 0.6366 0.2696 0.2856 0.114 Uiso 1 1 calc R
O80 O 0.4493(3) 0.2806(2) 0.25273(15) 0.0542(9) Uani 1 1 d .
H1O H 0.4340 0.3341 0.2894 0.065 Uiso 1 1 d R
C90 C 0.9326(5) 0.2462(4) 0.2400(3) 0.0675(16) Uani 1 1 d .
H90A H 0.8843 0.1820 0.2476 0.101 Uiso 1 1 calc R
H90B H 0.8956 0.2595 0.1975 0.101 Uiso 1 1 calc R
H90C H 0.9161 0.3008 0.2782 0.101 Uiso 1 1 calc R
O90 O 1.0751(3) 0.2408(3) 0.23514(17) 0.0617(10) Uani 1 1 d .
H2O H 1.0948 0.1868 0.1957 0.074 Uiso 1 1 d R

loop_
_atom_site_aniso_label
_atom_site_aniso_U_11
_atom_site_aniso_U_22
_atom_site_aniso_U_33
_atom_site_aniso_U_23
_atom_site_aniso_U_13
_atom_site_aniso_U_12
Fe1 0.0275(3) 0.0218(3) 0.0217(3) 0.0041(2) 0.0003(2) -0.0039(2)
P1 0.0252(5) 0.0201(5) 0.0294(5) 0.0037(4) -0.0008(4) 0.0053(4)
O11 0.0191(12) 0.0362(14) 0.0292(14) 0.0078(12) -0.0038(11) 0.0071(10)
O12 0.0164(12) 0.0379(15) 0.0236(14) -0.0025(11) 0.0020(10) 0.0074(10)
N11 0.0192(14) 0.0192(14) 0.0193(15) 0.0063(12) -0.0036(11) 0.0020(11)
N12 0.0164(15) 0.0277(16) 0.0245(17) 0.0008(13) 0.0034(12) 0.0038(12)
N13 0.0195(15) 0.0324(17) 0.0251(17) -0.0011(15) -0.0016(12) 0.0015(13)
C1 0.0214(17) 0.0204(17) 0.0218(19) 0.0005(15) -0.0012(14) -0.0033(14)
C2 0.033(2) 0.028(2) 0.024(2) 0.0002(16) 0.0060(16) -0.0043(16)
C3 0.059(3) 0.029(2) 0.025(2) 0.0035(18) 0.0125(19) -0.0092(19)
C4 0.058(3) 0.031(2) 0.023(2) 0.0085(18) -0.0083(19) -0.0051(19)
C5 0.031(2) 0.0266(19) 0.022(2) 0.0073(16) -0.0069(16) -0.0032(15)
C6 0.0248(18) 0.0204(17) 0.0212(19) 0.0031(15) -0.0017(14) -0.0010(14)
C7 0.031(2) 0.0227(19) 0.032(2) 0.0031(17) 0.0015(16) 0.0024(15)
C8 0.026(2) 0.040(2) 0.044(3) -0.009(2) 0.0046(18) 0.0028(17)
C9 0.047(3) 0.040(2) 0.027(2) -0.0026(19) 0.0135(19) -0.0158(19)
C10 0.045(2) 0.027(2) 0.020(2) 0.0057(16) 0.0002(17) -0.0062(17)
C11 0.0208(17) 0.0161(16) 0.0180(18) -0.0036(14) -0.0003(14) 0.0026(13)
C12 0.0155(17) 0.032(2) 0.031(2) 0.0089(17) 0.0032(15) 0.0020(14)
C13 0.032(2) 0.056(3) 0.029(2) 0.006(2) 0.0052(18) 0.0027(19)
C14 0.039(2) 0.092(4) 0.029(2) 0.025(3) 0.0070(19) -0.001(2)
C15 0.037(2) 0.070(3) 0.053(3) 0.041(3) 0.004(2) 0.003(2)
C16 0.037(2) 0.044(3) 0.053(3) 0.026(2) 0.003(2) 0.0083(19)
C17 0.0272(19) 0.035(2) 0.032(2) 0.0150(18) 0.0039(16) 0.0075(16)
C18 0.032(2) 0.0147(17) 0.036(2) 0.0072(16) -0.0093(17) 0.0030(14)
C19 0.032(2) 0.036(2) 0.053(3) 0.020(2) -0.007(2) -0.0026(17)
C20 0.042(3) 0.041(3) 0.077(4) 0.024(3) -0.030(3) -0.008(2)
C21 0.074(4) 0.031(2) 0.054(3) 0.003(2) -0.039(3) 0.008(2)
C22 0.077(3) 0.036(2) 0.030(2) -0.0048(19) -0.012(2) 0.020(2)
C23 0.040(2) 0.032(2) 0.032(2) 0.0001(18) -0.0073(18) 0.0108(18)
C24 0.0264(18) 0.0198(17) 0.0227(19) 0.0080(15) 0.0007(15) 0.0020(14)
C25 0.0220(17) 0.0209(17) 0.025(2) 0.0032(15) -0.0006(15) 0.0018(14)
C26 0.0152(17) 0.0285(19) 0.0180(18) 0.0084(15) -0.0008(13) 0.0065(14)
Fe2 0.0229(3) 0.0220(3) 0.0229(3) 0.0031(2) 0.0018(2) -0.0027(2)
P2 0.0230(5) 0.0189(4) 0.0271(5) 0.0044(4) 0.0002(4) 0.0044(4)
O21 0.0159(12) 0.0350(15) 0.0406(16) 0.0043(12) -0.0050(11) 0.0053(10)
O22 0.0147(12) 0.0331(14) 0.0338(15) -0.0056(12) 0.0033(11) 0.0043(10)
N21 0.0171(14) 0.0204(14) 0.0250(16) 0.0054(13) -0.0064(12) 0.0028(11)
N22 0.0144(14) 0.0260(16) 0.0298(17) -0.0044(13) -0.0001(12) 0.0037(12)
N23 0.0145(15) 0.0337(17) 0.0272(17) -0.0014(14) -0.0010(12) 0.0031(12)
C51 0.0235(18) 0.0195(17) 0.0209(19) -0.0001(15) 0.0023(14) -0.0014(14)
C52 0.030(2) 0.030(2) 0.024(2) -0.0036(17) 0.0080(16) -0.0027(16)
C53 0.053(3) 0.030(2) 0.022(2) 0.0024(17) 0.0099(18) -0.0063(18)
C54 0.045(2) 0.032(2) 0.025(2) 0.0076(17) -0.0092(18) -0.0022(17)
C55 0.0292(19) 0.0254(19) 0.023(2) 0.0028(16) -0.0052(15) -0.0030(15)
C56 0.0263(18) 0.0201(18) 0.024(2) 0.0008(15) 0.0026(15) -0.0011(14)
C57 0.0253(18) 0.0202(18) 0.035(2) 0.0019(16) 0.0028(16) 0.0025(14)
C58 0.0216(19) 0.037(2) 0.048(3) -0.006(2) 0.0031(18) 0.0047(17)
C59 0.031(2) 0.041(2) 0.029(2) -0.0091(19) 0.0117(17) -0.0145(18)
C60 0.045(2) 0.028(2) 0.023(2) 0.0041(17) 0.0047(17) -0.0091(17)
C61 0.0175(17) 0.0187(17) 0.0250(19) -0.0024(15) 0.0015(14) 0.0023(13)
C62 0.0180(17) 0.0274(19) 0.0240(19) 0.0084(16) 0.0056(14) 0.0053(14)
C63 0.036(2) 0.044(2) 0.032(2) 0.0047(19) 0.0140(18) 0.0026(18)
C64 0.051(3) 0.075(4) 0.027(2) 0.015(2) 0.010(2) 0.003(2)
C65 0.040(2) 0.055(3) 0.043(3) 0.030(2) 0.007(2) 0.004(2)
C66 0.030(2) 0.037(2) 0.046(3) 0.020(2) 0.0044(18) 0.0065(17)
C67 0.0236(18) 0.031(2) 0.029(2) 0.0120(17) 0.0032(15) 0.0069(15)
C68 0.0236(18) 0.0166(17) 0.031(2) 0.0081(15) -0.0037(15) 0.0038(14)
C69 0.027(2) 0.030(2) 0.046(3) 0.0152(19) -0.0067(18) 0.0008(16)
C70 0.035(2) 0.030(2) 0.065(3) 0.016(2) -0.023(2) -0.0036(18)
C71 0.063(3) 0.031(2) 0.049(3) -0.002(2) -0.032(2) 0.007(2)
C72 0.059(3) 0.042(3) 0.031(2) -0.002(2) -0.005(2) 0.016(2)
C73 0.032(2) 0.027(2) 0.031(2) 0.0020(17) -0.0055(17) 0.0074(16)
C74 0.0258(18) 0.0145(16) 0.027(2) 0.0046(15) -0.0025(15) 0.0029(13)
C75 0.0195(17) 0.0223(18) 0.025(2) 0.0015(15) -0.0027(14) 0.0030(14)
C76 0.0188(17) 0.0241(18) 0.0179(18) 0.0045(15) -0.0031(14) 0.0049(14)
C80 0.073(4) 0.067(4) 0.075(4) -0.033(3) -0.041(3) 0.042(3)
O80 0.0537(19) 0.055(2) 0.0445(19) -0.0217(15) -0.0197(15) 0.0281(16)
C90 0.045(3) 0.072(4) 0.068(4) -0.032(3) -0.020(3) 0.023(3)
O90 0.0332(16) 0.075(2) 0.058(2) -0.0333(18) -0.0089(15) 0.0136(16)

loop_
_atom_type_symbol
_atom_type_description
_atom_type_scat_dispersion_real
_atom_type_scat_dispersion_imag
_atom_type_scat_source
C C 0.0033 0.0016 'International Tables Vol C Tables 4.2.6.8 and 6.1.1.4'
H H 0.0000 0.0000 'International Tables Vol C Tables 4.2.6.8 and 6.1.1.4'
N N 0.0061 0.0033 'International Tables Vol C Tables 4.2.6.8 and 6.1.1.4'
O O 0.0106 0.0060 'International Tables Vol C Tables 4.2.6.8 and 6.1.1.4'
P P 0.1023 0.0942 'International Tables Vol C Tables 4.2.6.8 and 6.1.1.4'
Fe Fe 0.3463 0.8444 'International Tables Vol C Tables 4.2.6.8 and 6.1.1.4'

loop_
_geom_angle_atom_site_label_1
_geom_angle_atom_site_label_2
_geom_angle_atom_site_label_3
_geom_angle
C1 Fe1 C10 107.47(14)
C1 Fe1 C2 41.07(13)
C10 Fe1 C2 109.94(16)
C1 Fe1 C9 111.32(15)
C10 Fe1 C9 40.82(16)
C2 Fe1 C9 140.15(17)
C1 Fe1 C5 41.00(13)
C10 Fe1 C5 135.36(14)
C2 Fe1 C5 68.75(15)
C9 Fe1 C5 110.80(16)
C1 Fe1 C8 142.10(15)
C10 Fe1 C8 68.24(16)
C2 Fe1 C8 176.41(15)
C9 Fe1 C8 40.21(17)
C5 Fe1 C8 114.77(15)
C1 Fe1 C6 134.33(13)
C10 Fe1 C6 41.08(13)
C2 Fe1 C6 108.47(14)
C9 Fe1 C6 68.53(15)
C5 Fe1 C6 175.12(13)
C8 Fe1 C6 68.08(15)
C1 Fe1 C3 68.43(14)
C10 Fe1 C3 140.57(17)
C2 Fe1 C3 40.51(15)
C9 Fe1 C3 178.59(17)
C5 Fe1 C3 68.05(15)
C8 Fe1 C3 139.26(17)
C6 Fe1 C3 112.68(15)
C1 Fe1 C7 175.05(14)
C10 Fe1 C7 68.56(15)
C2 Fe1 C7 136.61(15)
C9 Fe1 C7 67.85(16)
C5 Fe1 C7 143.94(14)
C8 Fe1 C7 40.05(15)
C6 Fe1 C7 40.72(13)
C3 Fe1 C7 112.53(15)
C1 Fe1 C4 68.13(14)
C10 Fe1 C4 175.24(15)
C2 Fe1 C4 68.14(16)
C9 Fe1 C4 138.18(18)
C5 Fe1 C4 40.03(14)
C8 Fe1 C4 113.93(17)
C6 Fe1 C4 143.40(15)
C3 Fe1 C4 40.41(16)
C7 Fe1 C4 115.94(15)
C6 P1 C18 102.46(17)
C6 P1 C12 101.28(15)
C18 P1 C12 101.90(16)
C11 N11 C24 121.5(3)
C11 N11 H1N 118.0
C24 N11 H1N 120.4
C26 N12 C25 121.8(3)
C26 N12 H2N 117.4
C25 N12 H2N 120.6
C26 N13 H3N 118.8
C26 N13 H4N 120.8
H3N N13 H4N 116.5
C2 C1 C5 107.9(3)
C2 C1 C11 123.6(3)
C5 C1 C11 128.4(3)
C2 C1 Fe1 69.8(2)
C5 C1 Fe1 70.32(19)
C11 C1 Fe1 121.7(2)
C3 C2 C1 107.7(3)
C3 C2 Fe1 70.4(2)
C1 C2 Fe1 69.1(2)
C3 C2 H2 126.1
C1 C2 H2 126.1
Fe1 C2 H2 125.9
C2 C3 C4 108.1(3)
C2 C3 Fe1 69.1(2)
C4 C3 Fe1 70.3(2)
C2 C3 H3 125.9
C4 C3 H3 125.9
Fe1 C3 H3 126.2
C5 C4 C3 108.3(3)
C5 C4 Fe1 69.3(2)
C3 C4 Fe1 69.3(2)
C5 C4 H4 125.8
C3 C4 H4 125.8
Fe1 C4 H4 127.1
C4 C5 C1 107.9(3)
C4 C5 Fe1 70.6(2)
C1 C5 Fe1 68.68(19)
C4 C5 H5 126.1
C1 C5 H5 126.1
Fe1 C5 H5 126.2
C7 C6 C10 107.2(3)
C7 C6 P1 128.7(3)
C10 C6 P1 123.8(3)
C7 C6 Fe1 69.99(19)
C10 C6 Fe1 68.6(2)
P1 C6 Fe1 122.05(18)
C8 C7 C6 108.0(3)
C8 C7 Fe1 69.6(2)
C6 C7 Fe1 69.29(19)
C8 C7 H7 126.0
C6 C7 H7 126.0
Fe1 C7 H7 126.7
C9 C8 C7 108.8(3)
C9 C8 Fe1 69.4(2)
C7 C8 Fe1 70.3(2)
C9 C8 H8 125.6
C7 C8 H8 125.6
Fe1 C8 H8 126.2
C8 C9 C10 108.2(3)
C8 C9 Fe1 70.3(2)
C10 C9 Fe1 69.2(2)
C8 C9 H9 125.9
C10 C9 H9 125.9
Fe1 C9 H9 126.2
C9 C10 C6 107.8(3)
C9 C10 Fe1 70.0(2)
C6 C10 Fe1 70.3(2)
C9 C10 H10 126.1
C6 C10 H10 126.1
Fe1 C10 H10 125.2
O11 C11 N11 122.4(3)
O11 C11 C1 121.4(3)
N11 C11 C1 116.2(3)
C17 C12 C13 118.6(4)
C17 C12 P1 124.1(3)
C13 C12 P1 117.3(3)
C12 C13 C14 120.9(4)
C12 C13 H13 119.5
C14 C13 H13 119.5
C15 C14 C13 119.5(4)
C15 C14 H14 120.3
C13 C14 H14 120.3
C16 C15 C14 119.7(4)
C16 C15 H15 120.2
C14 C15 H15 120.2
C15 C16 C17 120.8(4)
C15 C16 H16 119.6
C17 C16 H16 119.6
C12 C17 C16 120.5(4)
C12 C17 H17 119.7
C16 C17 H17 119.7
C23 C18 C19 118.4(4)
C23 C18 P1 124.3(3)
C19 C18 P1 116.9(3)
C20 C19 C18 120.8(4)
C20 C19 H19 119.6
C18 C19 H19 119.6
C21 C20 C19 120.8(4)
C21 C20 H20 119.6
C19 C20 H20 119.6
C20 C21 C22 118.9(4)
C20 C21 H21 120.5
C22 C21 H21 120.5
C21 C22 C23 121.2(5)
C21 C22 H22 119.4
C23 C22 H22 119.4
C18 C23 C22 119.9(4)
C18 C23 H23 120.0
C22 C23 H23 120.0
N11 C24 C25 113.2(3)
N11 C24 H24A 108.9
C25 C24 H24A 108.9
N11 C24 H24B 108.9
C25 C24 H24B 108.9
H24A C24 H24B 107.7
N12 C25 C24 111.0(3)
N12 C25 H25A 109.4
C24 C25 H25A 109.4
N12 C25 H25B 109.4
C24 C25 H25B 109.4
H25A C25 H25B 108.0
O12 C26 N13 122.6(3)
O12 C26 N12 120.7(3)
N13 C26 N12 116.7(3)
C60 Fe2 C51 105.27(15)
C60 Fe2 C52 114.52(16)
C51 Fe2 C52 40.93(14)
C60 Fe2 C59 41.00(16)
C51 Fe2 C59 115.65(15)
C52 Fe2 C59 148.33(17)
C60 Fe2 C55 128.34(14)
C51 Fe2 C55 41.10(13)
C52 Fe2 C55 68.58(15)
C59 Fe2 C55 108.52(15)
C60 Fe2 C56 41.08(14)
C51 Fe2 C56 127.35(13)
C52 Fe2 C56 106.67(14)
C59 Fe2 C56 68.57(14)
C55 Fe2 C56 166.71(13)
C60 Fe2 C53 148.91(17)
C51 Fe2 C53 68.49(14)
C52 Fe2 C53 40.68(15)
C59 Fe2 C53 169.63(17)
C55 Fe2 C53 67.81(15)
C56 Fe2 C53 117.29(15)
C60 Fe2 C58 68.54(17)
C51 Fe2 C58 149.90(15)
C52 Fe2 C58 169.00(16)
C59 Fe2 C58 40.31(17)
C55 Fe2 C58 118.59(15)
C56 Fe2 C58 68.20(14)
C53 Fe2 C58 131.91(17)
C60 Fe2 C57 68.49(15)
C51 Fe2 C57 166.85(13)
C52 Fe2 C57 129.81(14)
C59 Fe2 C57 67.82(15)
C55 Fe2 C57 151.68(14)
C56 Fe2 C57 40.53(13)
C53 Fe2 C57 110.46(15)
C58 Fe2 C57 40.16(14)
C60 Fe2 C54 167.82(15)
C51 Fe2 C54 68.51(14)
C52 Fe2 C54 68.17(16)
C59 Fe2 C54 131.04(16)
C55 Fe2 C54 40.27(14)
C56 Fe2 C54 150.95(15)
C53 Fe2 C54 40.06(16)
C58 Fe2 C54 111.22(16)
C57 Fe2 C54 119.75(15)
C56 P2 C68 103.53(16)
C56 P2 C62 100.57(15)
C68 P2 C62 102.12(16)
C61 N21 C74 122.2(3)
C61 N21 H5N 119.2
C74 N21 H5N 117.4
C76 N22 C75 123.1(3)
C76 N22 H6N 117.9
C75 N22 H6N 118.5
C76 N23 H7N 120.6
C76 N23 H8N 117.7
H7N N23 H8N 117.1
C52 C51 C55 107.4(3)
C52 C51 C61 124.1(3)
C55 C51 C61 128.4(3)
C52 C51 Fe2 69.7(2)
C55 C51 Fe2 70.00(19)
C61 C51 Fe2 123.1(2)
C51 C52 C53 108.0(3)
C51 C52 Fe2 69.4(2)
C53 C52 Fe2 70.5(2)
C51 C52 H52 126.0
C53 C52 H52 126.0
Fe2 C52 H52 125.7
C54 C53 C52 108.4(3)
C54 C53 Fe2 70.4(2)
C52 C53 Fe2 68.9(2)
C54 C53 H53 125.8
C52 C53 H53 125.8
Fe2 C53 H53 126.5
C53 C54 C55 108.0(3)
C53 C54 Fe2 69.6(2)
C55 C54 Fe2 69.0(2)
C53 C54 H54 126.0
C55 C54 H54 126.0
Fe2 C54 H54 127.0
C54 C55 C51 108.2(3)
C54 C55 Fe2 70.7(2)
C51 C55 Fe2 68.90(19)
C54 C55 H55 125.9
C51 C55 H55 125.9
Fe2 C55 H55 126.1
C57 C56 C60 107.1(3)
C57 C56 P2 127.5(3)
C60 C56 P2 124.9(3)
C57 C56 Fe2 70.1(2)
C60 C56 Fe2 68.1(2)
P2 C56 Fe2 121.02(18)
C58 C57 C56 108.5(3)
C58 C57 Fe2 69.7(2)
C56 C57 Fe2 69.40(19)
C58 C57 H57 125.8
C56 C57 H57 125.8
Fe2 C57 H57 126.7
C59 C58 C57 108.2(3)
C59 C58 Fe2 69.3(2)
C57 C58 Fe2 70.1(2)
C59 C58 H58 125.9
C57 C58 H58 125.9
Fe2 C58 H58 126.2
C58 C59 C60 108.1(3)
C58 C59 Fe2 70.4(2)
C60 C59 Fe2 68.6(2)
C58 C59 H59 125.9
C60 C59 H59 125.9
Fe2 C59 H59 126.6
C59 C60 C56 108.0(3)
C59 C60 Fe2 70.4(2)
C56 C60 Fe2 70.8(2)
C59 C60 H60 126.0
C56 C60 H60 126.0
Fe2 C60 H60 124.5
O21 C61 N21 122.5(3)
O21 C61 C51 121.4(3)
N21 C61 C51 116.1(3)
C63 C62 C67 118.9(3)
C63 C62 P2 116.8(3)
C67 C62 P2 124.3(3)
C62 C63 C64 120.9(4)
C62 C63 H63 119.6
C64 C63 H63 119.6
C65 C64 C63 119.5(4)
C65 C64 H64 120.2
C63 C64 H64 120.2
C64 C65 C66 120.3(4)
C64 C65 H65 119.8
C66 C65 H65 119.8
C65 C66 C67 120.3(4)
C65 C66 H66 119.9
C67 C66 H66 119.9
C62 C67 C66 120.1(4)
C62 C67 H67 119.9
C66 C67 H67 119.9
C73 C68 C69 118.7(3)
C73 C68 P2 123.6(3)
C69 C68 P2 117.0(3)
C70 C69 C68 120.6(4)
C70 C69 H69 119.7
C68 C69 H69 119.7
C71 C70 C69 120.0(4)
C71 C70 H70 120.0
C69 C70 H70 120.0
C70 C71 C72 120.4(4)
C70 C71 H71 119.8
C72 C71 H71 119.8
C71 C72 C73 119.9(4)
C71 C72 H72 120.0
C73 C72 H72 120.0
C68 C73 C72 120.4(4)
C68 C73 H73 119.8
C72 C73 H73 119.8
N21 C74 C75 113.4(3)
N21 C74 H74A 108.9
C75 C74 H74A 108.9
N21 C74 H74B 108.9
C75 C74 H74B 108.9
H74A C74 H74B 107.7
N22 C75 C74 111.2(3)
N22 C75 H75A 109.4
C74 C75 H75A 109.4
N22 C75 H75B 109.4
C74 C75 H75B 109.4
H75A C75 H75B 108.0
O22 C76 N22 122.2(3)
O22 C76 N23 121.7(3)
N22 C76 N23 116.0(3)
O80 C80 H80A 109.5
O80 C80 H80B 109.5
H80A C80 H80B 109.5
O80 C80 H80C 109.5
H80A C80 H80C 109.5
H80B C80 H80C 109.5
C80 O80 H1O 108.6
O90 C90 H90A 109.5
O90 C90 H90B 109.5
H90A C90 H90B 109.5
O90 C90 H90C 109.5
H90A C90 H90C 109.5
H90B C90 H90C 109.5
C90 O90 H2O 111.0

loop_
_geom_bond_atom_site_label_1
_geom_bond_atom_site_label_2
_geom_bond_distance
Fe1 C1 2.027(3)
Fe1 C10 2.029(4)
Fe1 C2 2.036(4)
Fe1 C9 2.040(4)
Fe1 C5 2.049(4)
Fe1 C8 2.052(4)
Fe1 C6 2.052(3)
Fe1 C3 2.053(4)
Fe1 C7 2.062(4)
Fe1 C4 2.066(4)
P1 C6 1.814(3)
P1 C18 1.837(4)
P1 C12 1.842(4)
O11 C11 1.238(4)
O12 C26 1.250(4)
N11 C11 1.341(4)
N11 C24 1.453(4)
N11 H1N 0.9279
N12 C26 1.351(4)
N12 C25 1.445(4)
N12 H2N 0.8507
N13 C26 1.346(4)
N13 H3N 0.9162
N13 H4N 0.9103
C1 C2 1.425(5)
C1 C5 1.428(5)
C1 C11 1.482(5)
C2 C3 1.415(5)
C2 H2 0.9500
C3 C4 1.422(6)
C3 H3 0.9500
C4 C5 1.409(5)
C4 H4 0.9500
C5 H5 0.9500
C6 C7 1.431(5)
C6 C10 1.432(5)
C7 C8 1.409(5)
C7 H7 0.9500
C8 C9 1.407(6)
C8 H8 0.9500
C9 C10 1.419(6)
C9 H9 0.9500
C10 H10 0.9500
C12 C17 1.383(5)
C12 C13 1.385(5)
C13 C14 1.394(6)
C13 H13 0.9500
C14 C15 1.383(7)
C14 H14 0.9500
C15 C16 1.369(6)
C15 H15 0.9500
C16 C17 1.384(5)
C16 H16 0.9500
C17 H17 0.9500
C18 C23 1.377(5)
C18 C19 1.386(5)
C19 C20 1.383(6)
C19 H19 0.9500
C20 C21 1.357(7)
C20 H20 0.9500
C21 C22 1.371(7)
C21 H21 0.9500
C22 C23 1.391(5)
C22 H22 0.9500
C23 H23 0.9500
C24 C25 1.513(5)
C24 H24A 0.9900
C24 H24B 0.9900
C25 H25A 0.9900
C25 H25B 0.9900
Fe2 C60 2.020(4)
Fe2 C51 2.029(3)
Fe2 C52 2.034(4)
Fe2 C59 2.043(4)
Fe2 C55 2.044(3)
Fe2 C56 2.055(3)
Fe2 C53 2.055(4)
Fe2 C58 2.058(4)
Fe2 C57 2.064(3)
Fe2 C54 2.066(4)
P2 C56 1.819(3)
P2 C68 1.833(4)
P2 C62 1.835(3)
O21 C61 1.236(4)
O22 C76 1.244(4)
N21 C61 1.342(4)
N21 C74 1.451(4)
N21 H5N 0.8932
N22 C76 1.340(4)
N22 C75 1.447(4)
N22 H6N 0.9300
N23 C76 1.353(4)
N23 H7N 0.8476
N23 H8N 0.9544
C51 C52 1.421(5)
C51 C55 1.430(5)
C51 C61 1.479(5)
C52 C53 1.421(5)
C52 H52 0.9500
C53 C54 1.412(6)
C53 H53 0.9500
C54 C55 1.415(5)
C54 H54 0.9500
C55 H55 0.9500
C56 C57 1.427(5)
C56 C60 1.430(5)
C57 C58 1.415(5)
C57 H57 0.9500
C58 C59 1.413(6)
C58 H58 0.9500
C59 C60 1.423(6)
C59 H59 0.9500
C60 H60 0.9500
C62 C63 1.387(5)
C62 C67 1.389(5)
C63 C64 1.399(6)
C63 H63 0.9500
C64 C65 1.370(6)
C64 H64 0.9500
C65 C66 1.384(6)
C65 H65 0.9500
C66 C67 1.391(5)
C66 H66 0.9500
C67 H67 0.9500
C68 C73 1.385(5)
C68 C69 1.394(5)
C69 C70 1.384(6)
C69 H69 0.9500
C70 C71 1.367(6)
C70 H70 0.9500
C71 C72 1.378(6)
C71 H71 0.9500
C72 C73 1.389(5)
C72 H72 0.9500
C73 H73 0.9500
C74 C75 1.512(5)
C74 H74A 0.9900
C74 H74B 0.9900
C75 H75A 0.9900
C75 H75B 0.9900
C80 O80 1.371(5)
C80 H80A 0.9800
C80 H80B 0.9800
C80 H80C 0.9800
O80 H1O 0.9471
C90 O90 1.370(5)
C90 H90A 0.9800
C90 H90B 0.9800
C90 H90C 0.9800
O90 H2O 0.9979
